data_4342846
loop_
_publ_author_name
'Yi, Xiaohui'
'Calvez, Guillaume'
'Daiguebonne, Carole'
'Guillou, Olivier'
'Bernot, Kevin'

_publ_section_title
;
 Rational Organization of Lanthanide-Based SMM Dimers into
 Three-Dimensional Networks.
;
_journal_issue 11
_journal_name_full 'Inorganic chemistry'
_journal_page_first 5213
_journal_page_last 5219
_journal_paper_doi 10.1021/acs.inorgchem.5b00087
_journal_volume 54
_journal_year 2015
_chemical_formula_sum 'C45 H21 Dy2 F36 N3 O15'
_chemical_formula_weight 1852.65
_chemical_name_systematic
; 
 ? 
;
_space_group_IT_number 14
_symmetry_cell_setting monoclinic
_symmetry_space_group_name_Hall '-P 2ybc'
_symmetry_space_group_name_H-M 'P 1 21/c 1'
_atom_sites_solution_hydrogens geom
_atom_sites_solution_primary direct
_atom_sites_solution_secondary difmap
_audit_creation_method SHELXL-97
_cell_angle_alpha 90.000(5)
_cell_angle_beta 92.948(5)
_cell_angle_gamma 90.000(5)
_cell_formula_units_Z 4
_cell_length_a 19.573(5)
_cell_length_b 14.570(5)
_cell_length_c 21.236(5)
_cell_measurement_temperature 150(2)
_cell_volume 6048(3)
_computing_structure_refinement 'SHELXL-97 (Sheldrick, 1997)'
_computing_structure_solution 'SHELXS-97 (Sheldrick, 1990)'
_diffrn_ambient_temperature 150(2)
_diffrn_measured_fraction_theta_full 0.988
_diffrn_measured_fraction_theta_max 0.988
_diffrn_radiation_monochromator graphite
_diffrn_radiation_source 'fine-focus sealed tube'
_diffrn_radiation_type MoK\a
_diffrn_radiation_wavelength 0.71069
_diffrn_reflns_av_R_equivalents 0.0816
_diffrn_reflns_av_sigmaI/netI 0.0762
_diffrn_reflns_limit_h_max 25
_diffrn_reflns_limit_h_min -25
_diffrn_reflns_limit_k_max 17
_diffrn_reflns_limit_k_min -18
_diffrn_reflns_limit_l_max 27
_diffrn_reflns_limit_l_min -27
_diffrn_reflns_number 54325
_diffrn_reflns_theta_full 27.52
_diffrn_reflns_theta_max 27.52
_diffrn_reflns_theta_min 1.04
_exptl_absorpt_coefficient_mu 2.628
_exptl_absorpt_correction_T_max 0.788
_exptl_absorpt_correction_T_min 0.722
_exptl_absorpt_correction_type analytical
_exptl_crystal_density_diffrn 2.035
_exptl_crystal_density_method 'not measured'
_exptl_crystal_F_000 3552
_exptl_crystal_size_max 0.6
_exptl_crystal_size_mid 0.5
_exptl_crystal_size_min 0.4
_refine_diff_density_max 2.583
_refine_diff_density_min -1.674
_refine_diff_density_rms 0.428
_refine_ls_extinction_method none
_refine_ls_goodness_of_fit_ref 0.949
_refine_ls_hydrogen_treatment constr
_refine_ls_matrix_type full
_refine_ls_number_parameters 910
_refine_ls_number_reflns 13765
_refine_ls_number_restraints 25
_refine_ls_restrained_S_all 0.948
_refine_ls_R_factor_all 0.0730
_refine_ls_R_factor_gt 0.0515
_refine_ls_shift/su_max 0.055
_refine_ls_shift/su_mean 0.001
_refine_ls_structure_factor_coef Fsqd
_refine_ls_weighting_details 'calc w=1/[\s^2^(Fo^2^)+(0.1057P)^2^+23.3335P] where P=(Fo^2^+2Fc^2^)/3'
_refine_ls_weighting_scheme calc
_refine_ls_wR_factor_gt 0.1394
_refine_ls_wR_factor_ref 0.1707
_reflns_number_gt 10584
_reflns_number_total 13765
_reflns_threshold_expression >2sigma(I)
_cod_data_source_file ic5b00087_si_002.cif
_cod_data_source_block import
_cod_depositor_comments 'Adding full bibliography for 4342846--4342847.cif.'
_cod_original_sg_symbol_H-M P21/c
_cod_database_code 4342846

loop_
_symmetry_equiv_pos_as_xyz
'x, y, z'
'-x, y+1/2, -z+1/2'
'-x, -y, -z'
'x, -y-1/2, z-1/2'

loop_
_atom_site_label
_atom_site_type_symbol
_atom_site_fract_x
_atom_site_fract_y
_atom_site_fract_z
_atom_site_U_iso_or_equiv
_atom_site_adp_type
_atom_site_occupancy
_atom_site_symmetry_multiplicity
_atom_site_calc_flag
_atom_site_refinement_flags
Dy1 Dy 0.785288(15) 0.68209(2) 0.076867(14) 0.02072(10) Uani 1 1 d .
Dy2 Dy 0.704385(14) 0.464737(19) 0.145669(14) 0.01859(10) Uani 1 1 d .
O1 O 0.6828(3) 0.6270(3) 0.1262(3) 0.0377(13) Uani 1 1 d .
O14 O 0.6648(2) 0.3261(3) 0.1879(2) 0.0263(10) Uani 1 1 d .
O3 O 0.7454(3) 0.5279(3) 0.0490(2) 0.0337(12) Uani 1 1 d .
O2 O 0.8044(3) 0.5678(4) 0.1588(3) 0.0370(13) Uani 1 1 d .
O15 O 0.7975(2) 0.3603(3) 0.1385(2) 0.0274(10) Uani 1 1 d .
O5 O 0.6954(3) 0.7971(4) 0.0695(2) 0.0340(12) Uani 1 1 d .
O10 O 0.5884(2) 0.4636(3) 0.1069(2) 0.0291(11) Uani 1 1 d .
N3 N 0.6289(3) 0.6757(4) 0.1458(3) 0.0251(12) Uani 1 1 d .
O11 O 0.6864(2) 0.3537(3) 0.0596(2) 0.0291(11) Uani 1 1 d .
O9 O 0.9016(3) 0.6945(4) 0.1207(2) 0.0319(11) Uani 1 1 d .
O12 O 0.6321(2) 0.5168(3) 0.2252(2) 0.0273(10) Uani 1 1 d .
O6 O 0.7931(3) 0.7852(4) 0.1639(3) 0.0359(12) Uani 1 1 d .
O8 O 0.8636(2) 0.6167(3) 0.0064(2) 0.0306(11) Uani 1 1 d .
O13 O 0.7591(3) 0.4459(4) 0.2471(2) 0.0309(11) Uani 1 1 d .
O4 O 0.7414(3) 0.6988(4) -0.0281(2) 0.0337(12) Uani 1 1 d .
O7 O 0.8356(3) 0.8134(4) 0.0357(3) 0.0427(14) Uani 1 1 d .
N1 N 0.7556(3) 0.4846(4) -0.0060(3) 0.0268(12) Uani 1 1 d .
N2 N 0.8580(3) 0.5632(4) 0.2013(3) 0.0284(13) Uani 1 1 d .
F20 F 0.8487(3) 0.4327(4) 0.3469(2) 0.0528(13) Uani 1 1 d .
C39 C 0.8026(3) 0.2773(5) 0.1518(3) 0.0278(15) Uani 1 1 d .
F27 F 0.8786(3) 0.1476(4) 0.1456(4) 0.0716(19) Uani 1 1 d .
F8 F 1.0613(3) 0.7867(5) 0.1051(3) 0.087(2) Uani 1 1 d .
F15 F 0.7143(4) 0.8256(4) -0.1658(3) 0.077(2) Uani 1 1 d .
C1 C 0.8199(7) 0.9118(7) 0.2263(4) 0.059(3) Uani 1 1 d .
F9 F 1.0493(4) 0.6796(5) 0.1678(4) 0.097(3) Uani 1 1 d .
F31 F 0.6630(4) 0.2625(4) -0.0624(3) 0.0695(17) Uani 1 1 d .
C44 C 0.5493(4) 0.4034(5) 0.0826(4) 0.0327(16) Uani 1 1 d .
F23 F 0.5559(3) 0.6162(4) 0.3132(3) 0.0693(18) Uani 1 1 d .
F28 F 0.6685(3) 0.0937(3) 0.2279(3) 0.0700(18) Uani 1 1 d .
C36 C 0.6433(4) 0.1788(5) 0.2247(5) 0.044(2) Uani 1 1 d .
F25 F 0.8865(3) 0.2534(5) 0.0769(3) 0.0726(18) Uani 1 1 d .
F33 F 0.6014(3) 0.1712(4) -0.0157(3) 0.0736(19) Uani 1 1 d .
F24 F 0.5051(3) 0.5011(5) 0.2713(3) 0.0704(18) Uani 1 1 d .
F34 F 0.4325(3) 0.3659(5) 0.0570(3) 0.0729(19) Uani 1 1 d .
C42 C 0.6359(4) 0.3080(5) 0.0400(4) 0.0348(17) Uani 1 1 d .
F11 F 1.0122(4) 0.5782(6) -0.0676(3) 0.090(2) Uani 1 1 d .
F26 F 0.9224(3) 0.2768(4) 0.1721(3) 0.0692(17) Uani 1 1 d .
C31 C 0.7910(5) 0.3874(7) 0.3463(4) 0.048(2) Uani 1 1 d .
F3 F 0.8560(5) 0.8634(5) 0.2671(3) 0.104(3) Uani 1 1 d .
F32 F 0.7071(4) 0.1845(4) 0.0151(3) 0.075(2) Uani 1 1 d .
F22 F 0.5477(3) 0.4908(5) 0.3642(3) 0.0732(19) Uani 1 1 d .
C35 C 0.5585(4) 0.5258(6) 0.3084(4) 0.0366(18) Uani 1 1 d .
C38 C 0.7550(4) 0.2182(5) 0.1775(4) 0.0346(17) Uani 1 1 d .
H38 H 0.7667 0.1568 0.1837 0.041 Uiso 1 1 calc R
C37 C 0.6911(3) 0.2480(5) 0.1942(3) 0.0285(15) Uani 1 1 d .
F10 F 0.9469(4) 0.6721(6) -0.1108(3) 0.089(2) Uani 1 1 d .
F35 F 0.4579(3) 0.5072(5) 0.0671(4) 0.087(2) Uani 1 1 d .
C6 C 1.0149(5) 0.7462(7) 0.1383(5) 0.052(2) Uani 1 1 d .
F29 F 0.6372(4) 0.2026(5) 0.2862(3) 0.081(2) Uani 1 1 d .
C34 C 0.6252(4) 0.4949(5) 0.2810(3) 0.0275(14) Uani 1 1 d .
C22 C 0.9619(4) 0.4954(6) 0.2352(4) 0.043(2) Uani 1 1 d .
H22 H 0.9961 0.4521 0.2300 0.051 Uiso 1 1 calc R
C10 C 0.9470(5) 0.6048(7) -0.0696(5) 0.049(2) Uani 1 1 d .
C32 C 0.7380(4) 0.4311(5) 0.3002(3) 0.0321(16) Uani 1 1 d .
F13 F 0.6914(4) 0.6830(4) -0.1519(3) 0.078(2) Uani 1 1 d .
C45 C 0.4737(4) 0.4246(8) 0.0892(4) 0.050(2) Uani 1 1 d .
C27 C 0.5124(4) 0.7157(7) 0.1355(5) 0.055(3) Uani 1 1 d .
H27 H 0.4694 0.7099 0.1151 0.066 Uiso 1 1 calc R
F30 F 0.5830(3) 0.1787(5) 0.1995(4) 0.099(3) Uani 1 1 d .
C40 C 0.8724(4) 0.2368(6) 0.1364(5) 0.045(2) Uani 1 1 d .
F36 F 0.4563(3) 0.4228(7) 0.1469(3) 0.094(3) Uani 1 1 d .
C17 C 0.8155(4) 0.3799(6) -0.0648(4) 0.043(2) Uani 1 1 d .
H17 H 0.8501 0.3363 -0.0669 0.051 Uiso 1 1 calc R
C24 C 0.9148(5) 0.6181(6) 0.2923(4) 0.048(2) Uani 1 1 d .
H24 H 0.9167 0.6585 0.3262 0.058 Uiso 1 1 calc R
F21 F 0.7723(3) 0.3782(7) 0.4035(3) 0.106(3) Uani 1 1 d .
C19 C 0.7239(5) 0.4632(6) -0.1132(4) 0.045(2) Uani 1 1 d .
H19 H 0.6961 0.4781 -0.1485 0.054 Uiso 1 1 calc R
F7 F 0.9923(4) 0.8015(7) 0.1792(5) 0.138(4) Uani 1 1 d .
C28 C 0.5219(5) 0.7721(6) 0.1865(5) 0.050(2) Uani 1 1 d .
H28 H 0.4853 0.8054 0.2009 0.059 Uiso 1 1 calc R
C8 C 0.9716(5) 0.6811(6) 0.0333(5) 0.051(2) Uani 1 1 d .
H8 H 1.0141 0.6956 0.0184 0.061 Uiso 1 1 calc R
F19 F 0.8060(4) 0.3028(4) 0.3254(4) 0.102(3) Uani 1 1 d .
C16 C 0.7756(5) 0.3998(6) -0.1172(4) 0.049(2) Uani 1 1 d .
H16 H 0.7831 0.3709 -0.1552 0.059 Uiso 1 1 calc R
C41 C 0.6531(5) 0.2290(6) -0.0048(4) 0.045(2) Uani 1 1 d .
C21 C 0.9063(4) 0.5007(5) 0.1929(4) 0.0328(16) Uani 1 1 d .
H21 H 0.9026 0.4608 0.1587 0.039 Uiso 1 1 calc R
C29 C 0.5848(5) 0.7801(6) 0.2165(4) 0.047(2) Uani 1 1 d .
H29 H 0.5914 0.8186 0.2512 0.057 Uiso 1 1 calc R
C33 C 0.6720(4) 0.4495(5) 0.3217(3) 0.0339(17) Uani 1 1 d .
H33 H 0.6603 0.4317 0.3618 0.041 Uiso 1 1 calc R
C43 C 0.5675(4) 0.3248(5) 0.0516(4) 0.0358(18) Uani 1 1 d .
H43 H 0.5341 0.2827 0.0383 0.043 Uiso 1 1 calc R
F14 F 0.7923(4) 0.7365(8) -0.1418(4) 0.117(3) Uani 1 1 d .
C26 C 0.5686(4) 0.6664(5) 0.1143(4) 0.0397(19) Uani 1 1 d .
H26 H 0.5638 0.6284 0.0792 0.048 Uiso 1 1 calc R
C18 C 0.8053(4) 0.4234(5) -0.0091(4) 0.0331(16) Uani 1 1 d .
H18 H 0.8331 0.4102 0.0265 0.040 Uiso 1 1 calc R
F17 F 0.6168(8) 0.9813(6) 0.0020(4) 0.176(6) Uani 1 1 d .
C11 C 0.7210(6) 0.7578(7) -0.1289(4) 0.059(3) Uani 1 1 d U
C7 C 0.9567(4) 0.7053(6) 0.0950(4) 0.0403(19) Uani 1 1 d .
C14 C 0.6708(6) 0.8481(8) 0.0258(6) 0.070(3) Uani 1 1 d U
F1 F 0.8329(6) 0.9960(5) 0.2323(4) 0.145(5) Uani 1 1 d .
F2 F 0.7533(6) 0.9142(7) 0.2487(4) 0.126(3) Uani 1 1 d .
C30 C 0.6380(4) 0.7309(6) 0.1949(4) 0.0384(18) Uani 1 1 d .
H30 H 0.6812 0.7361 0.2150 0.046 Uiso 1 1 calc R
C9 C 0.9238(4) 0.6358(5) -0.0061(4) 0.0354(17) Uani 1 1 d .
C3 C 0.8432(9) 0.9217(9) 0.1172(7) 0.100(5) Uani 1 1 d .
H3 H 0.8628 0.9780 0.1281 0.120 Uiso 1 1 calc R
C23 C 0.9663(5) 0.5556(6) 0.2857(4) 0.048(2) Uani 1 1 d .
H23 H 1.0036 0.5537 0.3147 0.058 Uiso 1 1 calc R
C5 C 0.8863(8) 0.9476(9) 0.0025(7) 0.086(5) Uani 1 1 d .
C12 C 0.7222(7) 0.7633(7) -0.0617(5) 0.071(3) Uani 1 1 d U
C20 C 0.7144(4) 0.5038(5) -0.0565(4) 0.0347(17) Uani 1 1 d .
H20 H 0.6788 0.5454 -0.0529 0.042 Uiso 1 1 calc R
F12 F 0.9117(5) 0.5384(7) -0.0929(4) 0.143(5) Uani 1 1 d .
F16 F 0.5715(7) 0.8942(8) 0.0596(9) 0.217(9) Uani 1 1 d .
C2 C 0.8075(8) 0.8694(6) 0.1663(5) 0.079(4) Uani 1 1 d .
C25 C 0.8605(4) 0.6211(5) 0.2490(4) 0.0372(17) Uani 1 1 d .
H25 H 0.8257 0.6637 0.2533 0.045 Uiso 1 1 calc R
F6 F 0.8756(8) 1.0299(6) 0.0127(5) 0.177(6) Uani 1 1 d .
C13 C 0.6821(6) 0.8393(8) -0.0412(5) 0.071(3) Uani 1 1 d U
H13 H 0.6637 0.8817 -0.0701 0.085 Uiso 1 1 calc R
F4 F 0.9470(8) 0.9345(13) 0.0214(12) 0.289(13) Uani 1 1 d .
F5 F 0.8812(14) 0.9359(9) -0.0481(5) 0.282(13) Uani 1 1 d .
C15 C 0.6290(9) 0.9293(10) 0.0472(6) 0.095(5) Uani 1 1 d U
C4 C 0.8487(7) 0.8868(9) 0.0505(7) 0.081(4) Uani 1 1 d .
F18 F 0.6427(9) 0.9782(15) 0.0912(7) 0.251(10) Uani 1 1 d U

loop_
_atom_site_aniso_label
_atom_site_aniso_U_11
_atom_site_aniso_U_22
_atom_site_aniso_U_33
_atom_site_aniso_U_23
_atom_site_aniso_U_13
_atom_site_aniso_U_12
Dy1 0.02292(17) 0.01621(17) 0.02353(16) 0.00164(11) 0.00605(12) -0.00114(12)
Dy2 0.01617(15) 0.01521(16) 0.02461(16) 0.00290(11) 0.00319(11) 0.00119(11)
O1 0.026(3) 0.017(2) 0.072(4) 0.011(2) 0.025(3) 0.009(2)
O14 0.024(2) 0.019(2) 0.036(3) 0.0094(19) 0.003(2) 0.0009(19)
O3 0.053(3) 0.026(3) 0.023(2) -0.0072(19) 0.017(2) -0.010(2)
O2 0.033(3) 0.036(3) 0.041(3) 0.019(2) -0.017(2) -0.013(2)
O15 0.020(2) 0.021(2) 0.042(3) 0.001(2) 0.004(2) -0.0019(19)
O5 0.040(3) 0.030(3) 0.033(3) 0.014(2) 0.011(2) 0.011(2)
O10 0.023(2) 0.028(3) 0.036(3) 0.002(2) -0.001(2) 0.007(2)
N3 0.026(3) 0.020(3) 0.031(3) 0.006(2) 0.009(2) 0.004(2)
O11 0.025(2) 0.026(3) 0.037(3) -0.005(2) 0.006(2) -0.005(2)
O9 0.026(3) 0.036(3) 0.033(3) 0.000(2) 0.003(2) -0.010(2)
O12 0.028(3) 0.028(3) 0.026(2) 0.0037(19) 0.004(2) 0.005(2)
O6 0.038(3) 0.028(3) 0.042(3) -0.010(2) 0.005(2) -0.001(2)
O8 0.026(2) 0.028(3) 0.038(3) -0.003(2) 0.010(2) -0.005(2)
O13 0.027(3) 0.035(3) 0.032(3) 0.013(2) 0.002(2) 0.000(2)
O4 0.040(3) 0.035(3) 0.026(2) 0.009(2) 0.004(2) 0.007(2)
O7 0.053(4) 0.021(3) 0.056(4) 0.004(2) 0.023(3) -0.009(3)
N1 0.030(3) 0.026(3) 0.025(3) -0.006(2) 0.009(2) -0.007(3)
N2 0.026(3) 0.030(3) 0.029(3) 0.005(2) -0.006(2) -0.007(3)
F20 0.040(3) 0.066(3) 0.050(3) 0.018(3) -0.013(2) -0.008(3)
C39 0.017(3) 0.024(4) 0.042(4) 0.003(3) 0.000(3) 0.001(3)
F27 0.047(3) 0.030(3) 0.140(6) 0.013(3) 0.030(4) 0.017(3)
F8 0.061(4) 0.107(5) 0.093(5) -0.009(4) -0.001(4) -0.050(4)
F15 0.119(6) 0.074(4) 0.038(3) 0.023(3) -0.008(3) 0.002(4)
C1 0.098(9) 0.040(5) 0.038(5) -0.011(4) 0.002(5) -0.001(6)
F9 0.077(5) 0.113(6) 0.096(6) 0.004(4) -0.041(4) -0.010(4)
F31 0.107(5) 0.058(4) 0.045(3) -0.016(3) 0.014(3) -0.006(4)
C44 0.022(3) 0.037(4) 0.038(4) 0.003(3) -0.003(3) -0.009(3)
F23 0.059(4) 0.041(3) 0.112(5) -0.008(3) 0.043(4) 0.008(3)
F28 0.072(4) 0.026(3) 0.115(5) 0.022(3) 0.040(4) 0.005(3)
C36 0.036(4) 0.028(4) 0.069(6) 0.022(4) 0.008(4) -0.008(3)
F25 0.066(4) 0.083(4) 0.072(4) 0.013(3) 0.036(3) 0.032(3)
F33 0.068(4) 0.048(3) 0.105(5) -0.031(3) 0.000(4) -0.014(3)
F24 0.032(3) 0.115(5) 0.065(4) -0.034(4) 0.010(3) -0.004(3)
F34 0.026(3) 0.089(5) 0.103(5) -0.029(4) -0.006(3) -0.009(3)
C42 0.044(5) 0.021(4) 0.039(4) 0.004(3) 0.000(3) -0.004(3)
F11 0.070(4) 0.121(6) 0.082(5) -0.019(4) 0.033(4) 0.029(4)
F26 0.024(3) 0.074(4) 0.108(5) -0.011(4) -0.006(3) 0.012(3)
C31 0.048(5) 0.049(5) 0.044(5) 0.026(4) -0.012(4) -0.005(4)
F3 0.170(8) 0.071(4) 0.065(4) -0.019(4) -0.053(5) 0.027(5)
F32 0.082(5) 0.056(4) 0.083(4) -0.029(3) -0.020(4) 0.037(3)
F22 0.063(4) 0.104(5) 0.056(3) 0.018(3) 0.035(3) 0.014(4)
C35 0.034(4) 0.040(5) 0.037(4) 0.002(3) 0.016(3) 0.003(4)
C38 0.026(4) 0.017(3) 0.061(5) 0.009(3) 0.002(3) 0.000(3)
C37 0.024(3) 0.023(3) 0.038(4) 0.008(3) 0.000(3) -0.006(3)
F10 0.102(6) 0.123(6) 0.043(3) 0.010(4) 0.011(4) 0.008(5)
F35 0.038(3) 0.068(4) 0.154(7) 0.009(5) -0.005(4) 0.018(3)
C6 0.032(4) 0.060(6) 0.064(6) -0.011(5) 0.000(4) -0.013(4)
F29 0.100(5) 0.065(4) 0.083(5) 0.021(3) 0.055(4) -0.003(4)
C34 0.031(4) 0.026(4) 0.026(3) -0.003(3) 0.006(3) 0.001(3)
C22 0.028(4) 0.047(5) 0.053(5) 0.006(4) -0.004(4) 0.003(4)
C10 0.044(5) 0.051(5) 0.054(5) -0.017(4) 0.025(4) -0.007(4)
C32 0.039(4) 0.025(4) 0.032(4) 0.008(3) -0.001(3) -0.007(3)
F13 0.110(6) 0.069(4) 0.052(4) -0.003(3) -0.010(4) -0.014(4)
C45 0.027(4) 0.076(7) 0.048(5) -0.003(5) -0.004(4) -0.005(4)
C27 0.027(4) 0.048(5) 0.089(8) 0.000(5) -0.005(4) 0.014(4)
F30 0.046(4) 0.095(5) 0.154(7) 0.069(5) -0.027(4) -0.038(3)
C40 0.031(4) 0.029(4) 0.075(6) 0.009(4) 0.004(4) 0.009(3)
F36 0.035(3) 0.181(8) 0.066(4) -0.018(5) 0.014(3) 0.002(4)
C17 0.038(4) 0.041(5) 0.051(5) -0.007(4) 0.019(4) 0.011(4)
C24 0.062(6) 0.039(5) 0.042(5) -0.009(4) -0.014(4) -0.013(4)
F21 0.055(4) 0.198(9) 0.064(4) 0.086(5) -0.012(3) -0.019(5)
C19 0.061(6) 0.039(5) 0.033(4) -0.005(3) -0.014(4) -0.006(4)
F7 0.058(4) 0.189(9) 0.165(8) -0.142(8) 0.002(5) -0.013(5)
C28 0.042(5) 0.032(4) 0.078(7) 0.001(4) 0.033(5) 0.013(4)
C8 0.043(5) 0.051(6) 0.060(6) -0.018(4) 0.020(4) -0.020(4)
F19 0.122(6) 0.040(3) 0.135(7) 0.006(4) -0.083(5) 0.012(4)
C16 0.074(6) 0.034(5) 0.041(5) -0.015(4) 0.019(4) -0.004(5)
C41 0.045(5) 0.030(4) 0.060(6) -0.013(4) 0.005(4) -0.010(4)
C21 0.026(4) 0.030(4) 0.042(4) 0.002(3) -0.002(3) -0.001(3)
C29 0.055(6) 0.043(5) 0.046(5) -0.006(4) 0.016(4) 0.006(4)
C33 0.033(4) 0.039(4) 0.029(4) 0.008(3) 0.001(3) -0.009(3)
C43 0.028(4) 0.031(4) 0.047(5) -0.001(3) -0.004(3) -0.012(3)
F14 0.105(7) 0.170(10) 0.078(5) 0.023(5) 0.032(5) 0.019(6)
C26 0.041(5) 0.026(4) 0.051(5) -0.003(3) -0.004(4) 0.005(3)
C18 0.030(4) 0.026(4) 0.043(4) -0.004(3) -0.001(3) 0.005(3)
F17 0.361(19) 0.081(6) 0.088(7) 0.039(5) 0.040(9) 0.031(9)
C11 0.086(8) 0.058(6) 0.032(4) 0.017(4) -0.011(5) -0.014(6)
C7 0.033(4) 0.040(4) 0.048(5) -0.006(4) 0.001(4) -0.010(4)
C14 0.075(8) 0.063(7) 0.075(7) 0.021(6) 0.017(6) 0.013(6)
F1 0.261(13) 0.045(4) 0.124(7) -0.028(5) -0.048(8) -0.039(6)
F2 0.165(9) 0.116(7) 0.101(7) -0.023(5) 0.050(6) 0.029(7)
C30 0.037(4) 0.038(4) 0.040(4) 0.001(3) -0.001(3) 0.010(4)
C9 0.033(4) 0.035(4) 0.039(4) -0.005(3) 0.017(3) -0.005(3)
C3 0.158(15) 0.050(7) 0.092(10) -0.005(7) 0.021(10) -0.030(9)
C23 0.041(5) 0.051(5) 0.050(5) 0.007(4) -0.020(4) -0.013(4)
C5 0.107(11) 0.064(8) 0.085(9) 0.038(7) -0.014(8) -0.062(8)
C12 0.137(11) 0.036(5) 0.039(5) 0.002(4) -0.003(6) 0.015(6)
C20 0.035(4) 0.032(4) 0.037(4) -0.005(3) -0.002(3) -0.002(3)
F12 0.139(7) 0.174(9) 0.126(7) -0.111(7) 0.102(6) -0.109(7)
F16 0.204(13) 0.138(10) 0.325(19) 0.127(12) 0.175(15) 0.127(10)
C2 0.159(13) 0.023(5) 0.051(6) -0.004(4) -0.030(7) -0.008(6)
C25 0.040(4) 0.031(4) 0.041(4) -0.003(3) -0.001(3) -0.001(3)
F6 0.344(19) 0.055(5) 0.143(9) 0.020(5) 0.118(11) -0.010(8)
C13 0.082(8) 0.067(7) 0.064(7) 0.026(6) 0.005(6) 0.016(6)
F4 0.131(12) 0.26(2) 0.47(3) 0.20(2) 0.007(16) -0.078(13)
F5 0.66(4) 0.122(9) 0.066(7) -0.007(6) 0.075(13) -0.059(16)
C15 0.137(12) 0.079(8) 0.073(7) 0.040(5) 0.052(7) 0.089(9)
C4 0.089(9) 0.066(8) 0.088(9) 0.022(7) 0.008(7) -0.007(7)
F18 0.241(18) 0.40(3) 0.106(10) -0.107(13) -0.044(11) 0.066(18)

loop_
_atom_type_symbol
_atom_type_description
_atom_type_scat_dispersion_real
_atom_type_scat_dispersion_imag
_atom_type_scat_source
C C 0.0033 0.0016 'International Tables Vol C Tables 4.2.6.8 and 6.1.1.4'
H H 0.0000 0.0000 'International Tables Vol C Tables 4.2.6.8 and 6.1.1.4'
N N 0.0061 0.0033 'International Tables Vol C Tables 4.2.6.8 and 6.1.1.4'
O O 0.0106 0.0060 'International Tables Vol C Tables 4.2.6.8 and 6.1.1.4'
F F 0.0171 0.0103 'International Tables Vol C Tables 4.2.6.8 and 6.1.1.4'
Dy Dy -0.1892 4.4098 'International Tables Vol C Tables 4.2.6.8 and 6.1.1.4'

loop_
_geom_angle_atom_site_label_1
_geom_angle_atom_site_label_2
_geom_angle_atom_site_label_3
_geom_angle
O6 Dy1 O7 76.3(2)
O6 Dy1 O4 132.36(18)
O7 Dy1 O4 72.7(2)
O6 Dy1 O8 135.94(18)
O7 Dy1 O8 78.25(18)
O4 Dy1 O8 70.37(18)
O6 Dy1 O9 68.47(18)
O7 Dy1 O9 71.2(2)
O4 Dy1 O9 130.15(18)
O8 Dy1 O9 69.54(17)
O6 Dy1 O5 68.40(19)
O7 Dy1 O5 74.30(19)
O4 Dy1 O5 68.95(18)
O8 Dy1 O5 135.97(17)
O9 Dy1 O5 129.58(18)
O6 Dy1 O2 82.84(19)
O7 Dy1 O2 141.0(2)
O4 Dy1 O2 141.66(18)
O8 Dy1 O2 95.45(19)
O9 Dy1 O2 70.57(17)
O5 Dy1 O2 127.24(18)
O6 Dy1 O3 140.92(17)
O7 Dy1 O3 142.80(18)
O4 Dy1 O3 76.67(18)
O8 Dy1 O3 71.91(17)
O9 Dy1 O3 116.39(19)
O5 Dy1 O3 113.4(2)
O2 Dy1 O3 65.01(17)
O6 Dy1 O1 84.02(19)
O7 Dy1 O1 142.94(18)
O4 Dy1 O1 99.9(2)
O8 Dy1 O1 134.67(17)
O9 Dy1 O1 129.42(19)
O5 Dy1 O1 69.30(16)
O2 Dy1 O1 64.33(18)
O3 Dy1 O1 62.80(17)
O6 Dy1 Dy2 103.61(13)
O7 Dy1 Dy2 179.33(17)
O4 Dy1 Dy2 107.80(13)
O8 Dy1 Dy2 101.45(12)
O9 Dy1 Dy2 108.12(12)
O5 Dy1 Dy2 106.29(13)
O2 Dy1 Dy2 38.37(12)
O3 Dy1 Dy2 37.33(11)
O1 Dy1 Dy2 37.58(11)
O14 Dy2 O10 78.39(16)
O14 Dy2 O12 77.52(17)
O10 Dy2 O12 69.87(17)
O14 Dy2 O13 72.36(17)
O10 Dy2 O13 133.85(17)
O12 Dy2 O13 69.50(17)
O14 Dy2 O15 75.22(16)
O10 Dy2 O15 133.91(16)
O12 Dy2 O15 137.04(16)
O13 Dy2 O15 70.93(17)
O14 Dy2 O3 141.01(16)
O10 Dy2 O3 93.52(19)
O12 Dy2 O3 135.59(17)
O13 Dy2 O3 131.27(18)
O15 Dy2 O3 84.30(18)
O14 Dy2 O1 147.09(16)
O10 Dy2 O1 78.07(18)
O12 Dy2 O1 72.96(17)
O13 Dy2 O1 109.5(2)
O15 Dy2 O1 137.36(16)
O3 Dy2 O1 63.22(17)
O14 Dy2 O11 71.41(17)
O10 Dy2 O11 68.88(16)
O12 Dy2 O11 132.14(16)
O13 Dy2 O11 129.87(18)
O15 Dy2 O11 67.18(16)
O3 Dy2 O11 70.12(16)
O1 Dy2 O11 119.82(19)
O14 Dy2 O2 138.71(16)
O10 Dy2 O2 141.35(16)
O12 Dy2 O2 102.84(19)
O13 Dy2 O2 69.48(16)
O15 Dy2 O2 77.96(18)
O3 Dy2 O2 64.57(17)
O1 Dy2 O2 63.81(18)
O11 Dy2 O2 124.55(18)
O14 Dy2 Dy1 174.90(11)
O10 Dy2 Dy1 106.13(12)
O12 Dy2 Dy1 106.10(12)
O13 Dy2 Dy1 105.30(12)
O15 Dy2 Dy1 99.77(11)
O3 Dy2 Dy1 37.64(11)
O1 Dy2 Dy1 37.79(11)
O11 Dy2 Dy1 107.75(12)
O2 Dy2 Dy1 37.51(11)
N3 O1 Dy2 126.0(4)
N3 O1 Dy1 129.0(4)
Dy2 O1 Dy1 104.63(17)
C37 O14 Dy2 132.6(4)
N1 O3 Dy2 128.7(4)
N1 O3 Dy1 125.5(4)
Dy2 O3 Dy1 105.03(17)
N2 O2 Dy1 126.8(4)
N2 O2 Dy2 129.1(4)
Dy1 O2 Dy2 104.11(17)
C39 O15 Dy2 131.2(4)
C14 O5 Dy1 134.5(6)
C44 O10 Dy2 134.2(5)
C26 N3 O1 118.5(6)
C26 N3 C30 122.5(7)
O1 N3 C30 119.0(6)
C42 O11 Dy2 133.1(5)
C7 O9 Dy1 131.2(5)
C34 O12 Dy2 133.9(5)
C2 O6 Dy1 130.7(6)
C9 O8 Dy1 133.2(5)
C32 O13 Dy2 133.6(5)
C12 O4 Dy1 135.5(6)
C4 O7 Dy1 139.1(8)
C18 N1 O3 119.9(6)
C18 N1 C20 121.0(6)
O3 N1 C20 119.1(6)
C25 N2 O2 118.7(6)
C25 N2 C21 122.8(7)
O2 N2 C21 118.5(6)
O15 C39 C38 129.7(6)
O15 C39 C40 112.8(6)
C38 C39 C40 117.6(6)
F1 C1 F3 111.2(10)
F1 C1 F2 97.4(10)
F3 C1 F2 105.6(10)
F1 C1 C2 122.4(10)
F3 C1 C2 115.0(9)
F2 C1 C2 101.2(11)
O10 C44 C43 127.6(7)
O10 C44 C45 113.2(7)
C43 C44 C45 119.3(7)
F30 C36 F28 110.7(8)
F30 C36 F29 106.3(9)
F28 C36 F29 103.8(7)
F30 C36 C37 113.2(7)
F28 C36 C37 113.4(7)
F29 C36 C37 108.8(7)
O11 C42 C43 126.8(7)
O11 C42 C41 114.3(7)
C43 C42 C41 118.8(7)
F20 C31 F21 109.2(8)
F20 C31 F19 105.2(8)
F21 C31 F19 106.9(8)
F20 C31 C32 110.7(6)
F21 C31 C32 115.5(8)
F19 C31 C32 108.8(7)
F24 C35 F23 106.5(7)
F24 C35 F22 105.7(7)
F23 C35 F22 108.0(7)
F24 C35 C34 111.0(6)
F23 C35 C34 111.1(6)
F22 C35 C34 114.1(7)
C37 C38 C39 122.3(6)
O14 C37 C38 128.9(6)
O14 C37 C36 112.5(6)
C38 C37 C36 118.6(6)
F9 C6 F7 109.0(10)
F9 C6 F8 103.6(9)
F7 C6 F8 110.7(9)
F9 C6 C7 109.9(8)
F7 C6 C7 112.1(8)
F8 C6 C7 111.1(8)
O12 C34 C33 127.8(7)
O12 C34 C35 115.2(6)
C33 C34 C35 116.9(6)
C21 C22 C23 119.0(8)
F10 C10 F12 109.0(10)
F10 C10 F11 101.9(8)
F12 C10 F11 106.9(9)
F10 C10 C9 112.4(8)
F12 C10 C9 113.0(7)
F11 C10 C9 112.9(8)
O13 C32 C33 127.8(7)
O13 C32 C31 114.0(7)
C33 C32 C31 118.2(7)
F36 C45 F35 106.7(9)
F36 C45 F34 106.9(8)
F35 C45 F34 106.1(8)
F36 C45 C44 112.7(7)
F35 C45 C44 111.3(8)
F34 C45 C44 112.6(8)
C26 C27 C28 118.9(8)
F26 C40 F25 106.0(8)
F26 C40 F27 106.6(7)
F25 C40 F27 107.3(8)
F26 C40 C39 110.2(7)
F25 C40 C39 111.3(7)
F27 C40 C39 115.0(7)
C16 C17 C18 120.4(8)
C23 C24 C25 120.1(8)
C20 C19 C16 118.7(8)
C29 C28 C27 120.4(8)
C7 C8 C9 121.1(8)
C17 C16 C19 119.2(8)
F32 C41 F31 109.0(8)
F32 C41 F33 110.0(7)
F31 C41 F33 102.5(8)
F32 C41 C42 112.0(7)
F31 C41 C42 109.7(7)
F33 C41 C42 113.2(7)
N2 C21 C22 119.6(7)
C30 C29 C28 119.1(8)
C34 C33 C32 118.1(7)
C44 C43 C42 120.3(7)
N3 C26 C27 118.3(8)
N1 C18 C17 119.8(7)
F15 C11 F13 112.9(8)
F15 C11 C12 124.8(10)
F13 C11 C12 113.6(9)
F15 C11 F14 96.9(9)
F13 C11 F14 99.2(10)
C12 C11 F14 103.4(9)
O9 C7 C8 127.2(8)
O9 C7 C6 114.6(8)
C8 C7 C6 118.1(8)
O5 C14 C13 126.4(10)
O5 C14 C15 115.4(10)
C13 C14 C15 118.2(10)
N3 C30 C29 120.7(8)
O8 C9 C8 126.1(7)
O8 C9 C10 116.8(7)
C8 C9 C10 117.0(7)
C4 C3 C2 122.7(11)
C24 C23 C22 118.9(8)
F5 C5 F4 109(2)
F5 C5 F6 108.4(14)
F4 C5 F6 105.0(15)
F5 C5 C4 122.2(14)
F4 C5 C4 100.1(13)
F6 C5 C4 110.2(15)
O4 C12 C13 124.8(10)
O4 C12 C11 121.7(9)
C13 C12 C11 111.4(10)
N1 C20 C19 120.9(8)
O6 C2 C1 119.0(9)
O6 C2 C3 125.5(11)
C1 C2 C3 109.8(10)
N2 C25 C24 119.5(8)
C12 C13 C14 118.4(9)
F16 C15 F17 105.6(17)
F16 C15 F18 104.0(15)
F17 C15 F18 105.6(17)
F16 C15 C14 104.1(14)
F17 C15 C14 109.2(11)
F18 C15 C14 126.5(17)
O7 C4 C3 123.2(11)
O7 C4 C5 117.2(13)
C3 C4 C5 118.6(12)

loop_
_geom_bond_atom_site_label_1
_geom_bond_atom_site_label_2
_geom_bond_distance
Dy1 O6 2.380(5)
Dy1 O7 2.341(5)
Dy1 O4 2.360(5)
Dy1 O8 2.395(5)
Dy1 O9 2.421(5)
Dy1 O5 2.428(5)
Dy1 O2 2.425(5)
Dy1 O3 2.442(5)
Dy1 O1 2.445(5)
Dy1 Dy2 3.8613(10)
Dy2 O14 2.357(4)
Dy2 O10 2.375(5)
Dy2 O12 2.382(5)
Dy2 O13 2.373(5)
Dy2 O15 2.384(5)
Dy2 O3 2.424(5)
Dy2 O1 2.434(5)
Dy2 O11 2.452(5)
Dy2 O2 2.472(5)
O1 N3 1.354(7)
O14 C37 1.254(8)
O3 N1 1.351(7)
O2 N2 1.349(7)
O15 C39 1.245(8)
O5 C14 1.265(12)
O10 C44 1.258(8)
N3 C26 1.332(10)
N3 C30 1.322(10)
O11 C42 1.246(9)
O9 C7 1.245(10)
O12 C34 1.242(8)
O6 C2 1.259(11)
O8 C9 1.251(9)
O13 C32 1.239(9)
O4 C12 1.227(11)
O7 C4 1.141(14)
N1 C18 1.323(9)
N1 C20 1.338(9)
N2 C25 1.317(10)
N2 C21 1.332(10)
F20 C31 1.308(10)
C39 C38 1.400(10)
C39 C40 1.538(10)
F27 C40 1.320(10)
F8 C6 1.318(11)
F15 C11 1.263(10)
C1 F1 1.258(12)
C1 F3 1.298(12)
C1 F2 1.411(15)
C1 C2 1.427(13)
F9 C6 1.321(12)
F31 C41 1.342(11)
C44 C43 1.377(11)
C44 C45 1.526(11)
F23 C35 1.322(9)
F28 C36 1.336(9)
C36 F30 1.270(10)
C36 F29 1.361(12)
C36 C37 1.541(10)
F25 C40 1.331(11)
F33 C41 1.327(10)
F24 C35 1.326(10)
F34 C45 1.339(11)
C42 C43 1.396(11)
C42 C41 1.541(11)
F11 C10 1.333(11)
F26 C40 1.339(10)
C31 F21 1.293(10)
C31 F19 1.348(12)
C31 C32 1.529(10)
F32 C41 1.292(11)
F22 C35 1.317(9)
C35 C34 1.524(10)
C38 C37 1.387(10)
F10 C10 1.314(12)
F35 C45 1.322(12)
C6 F7 1.280(12)
C6 C7 1.547(11)
C34 C33 1.393(10)
C22 C21 1.377(10)
C22 C23 1.384(13)
C10 F12 1.274(11)
C10 C9 1.513(11)
C32 C33 1.417(11)
F13 C11 1.316(12)
C45 F36 1.290(11)
C27 C26 1.408(12)
C27 C28 1.365(14)
C17 C16 1.357(13)
C17 C18 1.367(11)
C24 C23 1.372(13)
C24 C25 1.369(11)
C19 C20 1.362(11)
C19 C16 1.376(13)
C28 C29 1.361(13)
C8 C7 1.402(12)
C8 C9 1.389(12)
C29 C30 1.362(12)
F14 C11 1.468(14)
F17 C15 1.235(13)
C11 C12 1.429(13)
C14 C13 1.457(16)
C14 C15 1.521(16)
C3 C4 1.514(19)
C3 C2 1.492(18)
C5 F5 1.088(17)
C5 F4 1.25(2)
C5 F6 1.238(17)
C5 C4 1.564(17)
C12 C13 1.437(16)
F16 C15 1.28(2)
C15 F18 1.19(2)
